data_2242492
loop_
_publ_author_name
'Zainuri, Dian Alwani'
'Razak, Ibrahim Abdul'
'Arshad, Suhana'

_publ_section_title
;
 Molecular structure, DFT studies and Hirshfeld analysis of anthracenyl
 chalcone derivatives
;
_journal_issue 6
_journal_name_full 'Acta Crystallographica Section E'
_journal_page_first 780
_journal_page_last 785
_journal_paper_doi 10.1107/S2056989018006527
_journal_volume 74
_journal_year 2018
_chemical_formula_iupac 'C35 H25 N O'
_chemical_formula_moiety 'C35 H25 N O'
_chemical_formula_sum 'C35 H25 N O'
_chemical_formula_weight 475.56
_chemical_name_systematic
;
(<i>E</i>)-1-(Anthracen-9-yl)-3-[4-(diphenylamino)phenyl]prop-2-en-1-one
;
_space_group_crystal_system monoclinic
_space_group_IT_number 15
_space_group_name_Hall '-C 2yc'
_space_group_name_H-M_alt 'C 1 2/c 1'
_symmetry_space_group_name_Hall '-C 2yc'
_symmetry_space_group_name_H-M 'C 1 2/c 1'
_atom_sites_solution_hydrogens geom
_audit_creation_method SHELXL-2013
_cell_angle_alpha 90
_cell_angle_beta 99.388(3)
_cell_angle_gamma 90
_cell_formula_units_Z 8
_cell_length_a 31.2875(16)
_cell_length_b 9.0470(4)
_cell_length_c 18.3643(8)
_cell_measurement_reflns_used 9835
_cell_measurement_temperature 296(2)
_cell_measurement_theta_max 21.89
_cell_measurement_theta_min 2.25
_cell_volume 5128.5(4)
_computing_cell_refinement
;
SAINT (Bruker, 2009)
;
_computing_data_collection
;
APEX2 (Bruker, 2009)
;
_computing_data_reduction
;
SAINT (Bruker, 2009)
;
_computing_molecular_graphics
;
SHELXTL (Sheldrick, 2008)
;
_computing_publication_material
;
SHELXTL (Sheldrick, 2008) and PLATON (Spek, 2009)
;
_computing_structure_refinement
;
SHELXL2013 (Sheldrick, 2015)
;
_computing_structure_solution
;
SHELXTL (Sheldrick, 2008)
;
_diffrn_ambient_temperature 296(2)
_diffrn_measured_fraction_theta_full 1.000
_diffrn_measured_fraction_theta_max 0.995
_diffrn_measurement_device_type
;
Bruker SMART APEXII DUO CCD area-detector
;
_diffrn_measurement_method '\f and \w scans'
_diffrn_radiation_type MoK\a
_diffrn_radiation_wavelength 0.71073
_diffrn_reflns_av_R_equivalents 0.0758
_diffrn_reflns_limit_h_max 44
_diffrn_reflns_limit_h_min -44
_diffrn_reflns_limit_k_max 12
_diffrn_reflns_limit_k_min -12
_diffrn_reflns_limit_l_max 26
_diffrn_reflns_limit_l_min -26
_diffrn_reflns_number 98729
_diffrn_reflns_theta_full 25.242
_diffrn_reflns_theta_max 30.416
_diffrn_reflns_theta_min 1.319
_exptl_absorpt_coefficient_mu 0.073
_exptl_absorpt_correction_T_max 0.9567
_exptl_absorpt_correction_T_min 0.6448
_exptl_absorpt_correction_type multi-scan
_exptl_absorpt_process_details
;
(<i>SADABS</i>; Bruker, 2009)
;
_exptl_crystal_colour yellow
_exptl_crystal_density_diffrn 1.232
_exptl_crystal_description block
_exptl_crystal_F_000 2000
_exptl_crystal_size_max 0.963
_exptl_crystal_size_mid 0.225
_exptl_crystal_size_min 0.174
_refine_diff_density_max 0.126
_refine_diff_density_min -0.143
_refine_ls_extinction_method none
_refine_ls_goodness_of_fit_ref 1.015
_refine_ls_hydrogen_treatment constr
_refine_ls_matrix_type full
_refine_ls_number_parameters 334
_refine_ls_number_reflns 7726
_refine_ls_number_restraints 0
_refine_ls_restrained_S_all 1.015
_refine_ls_R_factor_all 0.1142
_refine_ls_R_factor_gt 0.0565
_refine_ls_shift/su_max 0.001
_refine_ls_shift/su_mean 0.000
_refine_ls_structure_factor_coef Fsqd
_refine_ls_weighting_details
;
 w=1/[\s^2^(Fo^2^)+(0.0415P)^2^+2.2393P]
 where P=(Fo^2^+2Fc^2^)/3
;
_refine_ls_weighting_scheme calc
_refine_ls_wR_factor_gt 0.1152
_refine_ls_wR_factor_ref 0.1437
_reflns_number_gt 4183
_reflns_number_total 7726
_reflns_threshold_expression 'I > 2\s(I)'
_cod_data_source_file lh5873sup1.cif
_cod_data_source_block II
_cod_database_code 2242492
_shelx_space_group_comment
;
The symmetry employed for this shelxl refinement is uniquely defined
by the following loop, which should always be used as a source of
symmetry information in preference to the above space-group names.
They are only intended as comments.
;
_shelx_estimated_absorpt_t_min 0.933
_shelx_estimated_absorpt_t_max 0.987
_shelxl_version_number 20.13

loop_
_space_group_symop_operation_xyz
'x, y, z'
'-x, y, -z+1/2'
'x+1/2, y+1/2, z'
'-x+1/2, y+1/2, -z+1/2'
'-x, -y, -z'
'x, -y, z-1/2'
'-x+1/2, -y+1/2, -z'
'x+1/2, -y+1/2, z-1/2'

loop_
_atom_site_type_symbol
_atom_site_label
_atom_site_fract_x
_atom_site_fract_y
_atom_site_fract_z
_atom_site_U_iso_or_equiv
_atom_site_adp_type
_atom_site_calc_flag
_atom_site_occupancy
N N1 0.54087(4) 0.92358(14) 0.60195(7) 0.0596(3) Uani d 1
O O1 0.76241(4) 0.60494(16) 0.40875(8) 0.0900(4) Uani d 1
C C1 0.69686(5) 0.56889(18) 0.25826(8) 0.0548(4) Uani d 1
C C2 0.70542(5) 0.7199(2) 0.24498(10) 0.0667(4) Uani d 1
H H2A 0.7163 0.7808 0.2845 0.080 Uiso calc 1
C C3 0.69796(6) 0.7766(3) 0.17592(12) 0.0841(6) Uani d 1
H H3A 0.7036 0.8759 0.1684 0.101 Uiso calc 1
C C4 0.68185(8) 0.6870(3) 0.11597(12) 0.0993(7) Uani d 1
H H4A 0.6766 0.7273 0.0688 0.119 Uiso calc 1
C C5 0.67379(8) 0.5439(3) 0.12545(11) 0.0930(7) Uani d 1
H H5A 0.6634 0.4860 0.0845 0.112 Uiso calc 1
C C6 0.68065(6) 0.4783(2) 0.19662(9) 0.0677(5) Uani d 1
C C7 0.67269(6) 0.3305(2) 0.20807(11) 0.0783(5) Uani d 1
H H7A 0.6621 0.2718 0.1675 0.094 Uiso calc 1
C C8 0.67976(6) 0.26679(19) 0.27691(10) 0.0662(5) Uani d 1
C C9 0.67272(7) 0.1140(2) 0.28858(15) 0.0909(7) Uani d 1
H H9A 0.6619 0.0544 0.2485 0.109 Uiso calc 1
C C10 0.68128(8) 0.0541(2) 0.35592(16) 0.0987(7) Uani d 1
H H10A 0.6765 -0.0462 0.3622 0.118 Uiso calc 1
C C11 0.69737(7) 0.1414(2) 0.41678(13) 0.0858(6) Uani d 1
H H11A 0.7036 0.0983 0.4633 0.103 Uiso calc 1
C C12 0.70399(6) 0.2875(2) 0.40906(10) 0.0681(5) Uani d 1
H H12A 0.7141 0.3442 0.4505 0.082 Uiso calc 1
C C13 0.69584(5) 0.35568(17) 0.33898(9) 0.0545(4) Uani d 1
C C14 0.70393(4) 0.50520(17) 0.32830(8) 0.0504(3) Uani d 1
C C15 0.72316(5) 0.59679(18) 0.39314(8) 0.0554(4) Uani d 1
C C16 0.69564(5) 0.67286(17) 0.43679(8) 0.0553(4) Uani d 1
H H16A 0.7088 0.7352 0.4741 0.066 Uiso calc 1
C C17 0.65301(5) 0.66021(16) 0.42750(8) 0.0506(3) Uani d 1
H H17A 0.6402 0.5991 0.3894 0.061 Uiso calc 1
C C18 0.62422(5) 0.73214(16) 0.47080(7) 0.0484(3) Uani d 1
C C19 0.58198(5) 0.68422(18) 0.46718(8) 0.0568(4) Uani d 1
H H19A 0.5719 0.6082 0.4348 0.068 Uiso calc 1
C C20 0.55459(5) 0.74561(18) 0.50998(9) 0.0585(4) Uani d 1
H H20A 0.5264 0.7100 0.5065 0.070 Uiso calc 1
C C21 0.56838(5) 0.86064(16) 0.55852(8) 0.0498(3) Uani d 1
C C22 0.61055(5) 0.91102(16) 0.56133(8) 0.0511(3) Uani d 1
H H22A 0.6205 0.9887 0.5927 0.061 Uiso calc 1
C C23 0.63763(5) 0.84824(16) 0.51872(8) 0.0508(3) Uani d 1
H H23A 0.6657 0.8841 0.5219 0.061 Uiso calc 1
C C24 0.50401(5) 0.84596(19) 0.61751(8) 0.0561(4) Uani d 1
C C25 0.50740(6) 0.7044(2) 0.64455(10) 0.0742(5) Uani d 1
H H25A 0.5343 0.6582 0.6533 0.089 Uiso calc 1
C C26 0.47145(8) 0.6306(3) 0.65871(12) 0.0934(7) Uani d 1
H H26A 0.4740 0.5341 0.6764 0.112 Uiso calc 1
C C27 0.43226(8) 0.6972(3) 0.64707(13) 0.1015(8) Uani d 1
H H27A 0.4079 0.6470 0.6568 0.122 Uiso calc 1
C C28 0.42867(7) 0.8379(3) 0.62104(12) 0.0937(7) Uani d 1
H H28A 0.4017 0.8837 0.6132 0.112 Uiso calc 1
C C29 0.46430(6) 0.9135(2) 0.60614(9) 0.0714(5) Uani d 1
H H29A 0.4615 1.0099 0.5885 0.086 Uiso calc 1
C C30 0.55076(5) 1.06241(18) 0.63734(9) 0.0572(4) Uani d 1
C C31 0.55374(7) 1.0733(2) 0.71230(10) 0.0883(6) Uani d 1
H H31A 0.5491 0.9905 0.7400 0.106 Uiso calc 1
C C32 0.56357(9) 1.2064(3) 0.74657(13) 0.1146(9) Uani d 1
H H32A 0.5654 1.2134 0.7975 0.137 Uiso calc 1
C C33 0.57072(8) 1.3275(3) 0.70722(16) 0.1042(8) Uani d 1
H H33A 0.5779 1.4168 0.7311 0.125 Uiso calc 1
C C34 0.56734(7) 1.3186(2) 0.63278(13) 0.0865(6) Uani d 1
H H34A 0.5718 1.4023 0.6056 0.104 Uiso calc 1
C C35 0.55728(6) 1.18625(19) 0.59741(10) 0.0695(5) Uani d 1
H H35A 0.5549 1.1806 0.5463 0.083 Uiso calc 1

loop_
_atom_site_aniso_label
_atom_site_aniso_U_11
_atom_site_aniso_U_22
_atom_site_aniso_U_33
_atom_site_aniso_U_12
_atom_site_aniso_U_13
_atom_site_aniso_U_23
N1 0.0647(8) 0.0574(8) 0.0621(8) -0.0005(6) 0.0262(6) -0.0097(6)
O1 0.0500(7) 0.1216(11) 0.0971(10) -0.0044(7) 0.0079(6) -0.0522(9)
C1 0.0488(8) 0.0628(9) 0.0562(9) -0.0018(7) 0.0182(7) -0.0101(8)
C2 0.0596(10) 0.0703(11) 0.0742(11) -0.0030(8) 0.0227(8) -0.0012(9)
C3 0.0780(13) 0.0912(15) 0.0907(15) 0.0032(11) 0.0360(11) 0.0192(12)
C4 0.1056(17) 0.131(2) 0.0662(13) 0.0071(16) 0.0295(12) 0.0171(14)
C5 0.1064(17) 0.1208(19) 0.0534(11) -0.0031(15) 0.0174(10) -0.0125(12)
C6 0.0677(11) 0.0839(13) 0.0533(10) -0.0038(9) 0.0155(8) -0.0155(9)
C7 0.0864(13) 0.0825(13) 0.0673(12) -0.0145(10) 0.0162(10) -0.0346(10)
C8 0.0661(10) 0.0614(10) 0.0748(12) -0.0072(8) 0.0226(9) -0.0239(9)
C9 0.1045(16) 0.0618(12) 0.1124(18) -0.0143(11) 0.0356(14) -0.0324(12)
C10 0.1129(18) 0.0577(12) 0.136(2) -0.0023(12) 0.0523(16) -0.0029(14)
C11 0.0895(14) 0.0722(13) 0.1014(16) 0.0072(11) 0.0322(12) 0.0109(12)
C12 0.0664(11) 0.0692(11) 0.0717(11) 0.0008(9) 0.0200(9) -0.0027(9)
C13 0.0498(8) 0.0561(9) 0.0607(9) -0.0017(7) 0.0187(7) -0.0112(8)
C14 0.0435(7) 0.0578(9) 0.0522(8) -0.0015(6) 0.0145(6) -0.0144(7)
C15 0.0483(8) 0.0612(9) 0.0571(9) -0.0016(7) 0.0097(7) -0.0127(7)
C16 0.0543(9) 0.0608(9) 0.0505(8) -0.0010(7) 0.0077(7) -0.0166(7)
C17 0.0549(9) 0.0534(8) 0.0434(8) -0.0002(7) 0.0080(6) -0.0074(6)
C18 0.0504(8) 0.0520(8) 0.0429(7) 0.0036(6) 0.0077(6) -0.0048(6)
C19 0.0553(9) 0.0608(9) 0.0545(9) -0.0031(7) 0.0090(7) -0.0154(7)
C20 0.0509(8) 0.0650(10) 0.0611(9) -0.0042(7) 0.0133(7) -0.0117(8)
C21 0.0547(8) 0.0525(8) 0.0438(8) 0.0059(7) 0.0128(6) -0.0022(6)
C22 0.0566(9) 0.0511(8) 0.0448(8) 0.0026(7) 0.0058(6) -0.0077(6)
C23 0.0495(8) 0.0543(8) 0.0486(8) 0.0001(7) 0.0080(6) -0.0050(7)
C24 0.0606(9) 0.0653(10) 0.0448(8) -0.0003(8) 0.0161(7) -0.0058(7)
C25 0.0765(12) 0.0699(12) 0.0784(12) -0.0023(9) 0.0189(9) 0.0062(10)
C26 0.1081(18) 0.0881(15) 0.0889(15) -0.0294(14) 0.0308(13) -0.0025(12)
C27 0.0915(17) 0.130(2) 0.0908(16) -0.0422(16) 0.0377(13) -0.0292(15)
C28 0.0591(12) 0.134(2) 0.0910(15) -0.0019(13) 0.0198(10) -0.0251(15)
C29 0.0676(11) 0.0879(13) 0.0604(10) 0.0107(10) 0.0152(8) -0.0034(9)
C30 0.0609(9) 0.0586(9) 0.0549(9) 0.0057(7) 0.0179(7) -0.0100(8)
C31 0.1208(17) 0.0893(14) 0.0589(11) -0.0092(13) 0.0272(11) -0.0114(10)
C32 0.155(2) 0.119(2) 0.0749(15) -0.0213(18) 0.0321(15) -0.0418(15)
C33 0.1124(18) 0.0869(16) 0.118(2) -0.0103(14) 0.0336(15) -0.0477(15)
C34 0.0954(15) 0.0605(11) 0.1077(17) 0.0056(10) 0.0284(12) -0.0109(11)
C35 0.0818(12) 0.0621(11) 0.0662(11) 0.0100(9) 0.0166(9) -0.0025(9)

loop_
_atom_type_symbol
_atom_type_description
_atom_type_scat_dispersion_real
_atom_type_scat_dispersion_imag
_atom_type_scat_source
C C 0.0033 0.0016 'International Tables Vol C Tables 4.2.6.8 and 6.1.1.4'
H H 0.0000 0.0000 'International Tables Vol C Tables 4.2.6.8 and 6.1.1.4'
N N 0.0061 0.0033 'International Tables Vol C Tables 4.2.6.8 and 6.1.1.4'
O O 0.0106 0.0060 'International Tables Vol C Tables 4.2.6.8 and 6.1.1.4'

loop_
_geom_angle_atom_site_label_1
_geom_angle_atom_site_label_2
_geom_angle_atom_site_label_3
_geom_angle
C21 N1 C24 120.91(13)
C21 N1 C30 121.00(13)
C24 N1 C30 117.88(12)
C14 C1 C2 123.36(15)
C14 C1 C6 118.58(15)
C2 C1 C6 118.06(16)
C3 C2 C1 121.13(18)
C3 C2 H2A 119.4
C1 C2 H2A 119.4
C2 C3 C4 120.3(2)
C2 C3 H3A 119.8
C4 C3 H3A 119.8
C5 C4 C3 120.8(2)
C5 C4 H4A 119.6
C3 C4 H4A 119.6
C4 C5 C6 121.5(2)
C4 C5 H5A 119.3
C6 C5 H5A 119.3
C7 C6 C5 122.72(18)
C7 C6 C1 119.09(17)
C5 C6 C1 118.19(18)
C8 C7 C6 122.66(16)
C8 C7 H7A 118.7
C6 C7 H7A 118.7
C7 C8 C13 118.97(16)
C7 C8 C9 122.75(18)
C13 C8 C9 118.26(19)
C10 C9 C8 121.4(2)
C10 C9 H9A 119.3
C8 C9 H9A 119.3
C9 C10 C11 120.3(2)
C9 C10 H10A 119.9
C11 C10 H10A 119.9
C12 C11 C10 120.8(2)
C12 C11 H11A 119.6
C10 C11 H11A 119.6
C11 C12 C13 121.06(18)
C11 C12 H12A 119.5
C13 C12 H12A 119.5
C14 C13 C12 122.79(15)
C14 C13 C8 119.02(15)
C12 C13 C8 118.17(15)
C1 C14 C13 121.68(14)
C1 C14 C15 119.26(14)
C13 C14 C15 118.95(14)
O1 C15 C16 120.72(14)
O1 C15 C14 118.75(13)
C16 C15 C14 120.53(13)
C17 C16 C15 124.60(14)
C17 C16 H16A 117.7
C15 C16 H16A 117.7
C16 C17 C18 126.49(14)
C16 C17 H17A 116.8
C18 C17 H17A 116.8
C19 C18 C23 117.05(13)
C19 C18 C17 120.52(13)
C23 C18 C17 122.41(13)
C20 C19 C18 121.84(14)
C20 C19 H19A 119.1
C18 C19 H19A 119.1
C19 C20 C21 120.81(14)
C19 C20 H20A 119.6
C21 C20 H20A 119.6
N1 C21 C22 121.24(13)
N1 C21 C20 121.20(14)
C22 C21 C20 117.55(13)
C23 C22 C21 121.07(14)
C23 C22 H22A 119.5
C21 C22 H22A 119.5
C22 C23 C18 121.66(14)
C22 C23 H23A 119.2
C18 C23 H23A 119.2
C29 C24 C25 119.11(17)
C29 C24 N1 119.71(16)
C25 C24 N1 121.19(15)
C26 C25 C24 120.5(2)
C26 C25 H25A 119.8
C24 C25 H25A 119.8
C27 C26 C25 120.3(2)
C27 C26 H26A 119.9
C25 C26 H26A 119.9
C26 C27 C28 119.7(2)
C26 C27 H27A 120.2
C28 C27 H27A 120.2
C27 C28 C29 120.9(2)
C27 C28 H28A 119.5
C29 C28 H28A 119.5
C24 C29 C28 119.6(2)
C24 C29 H29A 120.2
C28 C29 H29A 120.2
C31 C30 C35 119.13(17)
C31 C30 N1 119.80(16)
C35 C30 N1 121.07(14)
C30 C31 C32 120.0(2)
C30 C31 H31A 120.0
C32 C31 H31A 120.0
C33 C32 C31 120.7(2)
C33 C32 H32A 119.6
C31 C32 H32A 119.6
C32 C33 C34 119.9(2)
C32 C33 H33A 120.1
C34 C33 H33A 120.1
C33 C34 C35 120.2(2)
C33 C34 H34A 119.9
C35 C34 H34A 119.9
C30 C35 C34 120.09(18)
C30 C35 H35A 120.0
C34 C35 H35A 120.0

loop_
_geom_bond_atom_site_label_1
_geom_bond_atom_site_label_2
_geom_bond_distance
N1 C21 1.3876(18)
N1 C24 1.419(2)
N1 C30 1.425(2)
O1 C15 1.2170(18)
C1 C14 1.394(2)
C1 C2 1.421(2)
C1 C6 1.422(2)
C2 C3 1.353(3)
C2 H2A 0.9300
C3 C4 1.394(3)
C3 H3A 0.9300
C4 C5 1.336(3)
C4 H4A 0.9300
C5 C6 1.420(3)
C5 H5A 0.9300
C6 C7 1.382(3)
C7 C8 1.374(3)
C7 H7A 0.9300
C8 C13 1.419(2)
C8 C9 1.422(3)
C9 C10 1.337(3)
C9 H9A 0.9300
C10 C11 1.394(3)
C10 H10A 0.9300
C11 C12 1.349(3)
C11 H11A 0.9300
C12 C13 1.412(2)
C12 H12A 0.9300
C13 C14 1.396(2)
C14 C15 1.494(2)
C15 C16 1.443(2)
C16 C17 1.322(2)
C16 H16A 0.9300
C17 C18 1.4494(19)
C17 H17A 0.9300
C18 C19 1.382(2)
C18 C23 1.390(2)
C19 C20 1.371(2)
C19 H19A 0.9300
C20 C21 1.392(2)
C20 H20A 0.9300
C21 C22 1.389(2)
C22 C23 1.3672(19)
C22 H22A 0.9300
C23 H23A 0.9300
C24 C29 1.370(2)
C24 C25 1.372(2)
C25 C26 1.369(3)
C25 H25A 0.9300
C26 C27 1.352(3)
C26 H26A 0.9300
C27 C28 1.358(3)
C27 H27A 0.9300
C28 C29 1.373(3)
C28 H28A 0.9300
C29 H29A 0.9300
C30 C31 1.368(2)
C30 C35 1.372(2)
C31 C32 1.370(3)
C31 H31A 0.9300
C32 C33 1.351(3)
C32 H32A 0.9300
C33 C34 1.356(3)
C33 H33A 0.9300
C34 C35 1.374(3)
C34 H34A 0.9300
C35 H35A 0.9300

loop_
_geom_hbond_atom_site_label_D
_geom_hbond_atom_site_label_H
_geom_hbond_atom_site_label_A
_geom_hbond_site_symmetry_A
_geom_hbond_distance_DH
_geom_hbond_distance_HA
_geom_hbond_distance_DA
_geom_hbond_angle_DHA
_geom_hbond_publ_flag
C23 H23A O1 7_666 0.9300 2.4000 3.221(2) 147.00 yes
C29 H29A Cg1 3_676 0.9300 2.9600 3.739(19) 142.00 yes

loop_
_geom_torsion_atom_site_label_1
_geom_torsion_atom_site_label_2
_geom_torsion_atom_site_label_3
_geom_torsion_atom_site_label_4
_geom_torsion
C14 C1 C2 C3 -179.93(15)
C6 C1 C2 C3 0.7(2)
C1 C2 C3 C4 -0.4(3)
C2 C3 C4 C5 -0.5(3)
C3 C4 C5 C6 0.9(4)
C4 C5 C6 C7 -179.8(2)
C4 C5 C6 C1 -0.6(3)
C14 C1 C6 C7 -0.3(2)
C2 C1 C6 C7 179.07(16)
C14 C1 C6 C5 -179.64(16)
C2 C1 C6 C5 -0.2(2)
C5 C6 C7 C8 179.33(18)
C1 C6 C7 C8 0.1(3)
C6 C7 C8 C13 0.1(3)
C6 C7 C8 C9 -178.22(18)
C7 C8 C9 C10 177.7(2)
C13 C8 C9 C10 -0.6(3)
C8 C9 C10 C11 0.2(3)
C9 C10 C11 C12 0.9(3)
C10 C11 C12 C13 -1.6(3)
C11 C12 C13 C14 -177.34(16)
C11 C12 C13 C8 1.1(2)
C7 C8 C13 C14 0.1(2)
C9 C8 C13 C14 178.47(16)
C7 C8 C13 C12 -178.37(16)
C9 C8 C13 C12 0.0(2)
C2 C1 C14 C13 -178.85(14)
C6 C1 C14 C13 0.5(2)
C2 C1 C14 C15 -2.6(2)
C6 C1 C14 C15 176.76(14)
C12 C13 C14 C1 178.00(14)
C8 C13 C14 C1 -0.4(2)
C12 C13 C14 C15 1.7(2)
C8 C13 C14 C15 -176.67(13)
C1 C14 C15 O1 -87.0(2)
C13 C14 C15 O1 89.39(19)
C1 C14 C15 C16 93.66(18)
C13 C14 C15 C16 -89.99(18)
O1 C15 C16 C17 -174.13(17)
C14 C15 C16 C17 5.2(3)
C15 C16 C17 C18 178.77(15)
C16 C17 C18 C19 -164.77(16)
C16 C17 C18 C23 13.6(2)
C23 C18 C19 C20 -1.4(2)
C17 C18 C19 C20 176.98(15)
C18 C19 C20 C21 0.7(3)
C24 N1 C21 C22 -159.50(14)
C30 N1 C21 C22 15.1(2)
C24 N1 C21 C20 21.1(2)
C30 N1 C21 C20 -164.28(15)
C19 C20 C21 N1 179.90(15)
C19 C20 C21 C22 0.5(2)
N1 C21 C22 C23 179.68(14)
C20 C21 C22 C23 -0.9(2)
C21 C22 C23 C18 0.2(2)
C19 C18 C23 C22 1.0(2)
C17 C18 C23 C22 -177.38(14)
C21 N1 C24 C29 -129.43(16)
C30 N1 C24 C29 55.8(2)
C21 N1 C24 C25 51.2(2)
C30 N1 C24 C25 -123.52(17)
C29 C24 C25 C26 1.2(3)
N1 C24 C25 C26 -179.45(16)
C24 C25 C26 C27 -0.9(3)
C25 C26 C27 C28 0.2(3)
C26 C27 C28 C29 0.2(3)
C25 C24 C29 C28 -0.8(3)
N1 C24 C29 C28 179.80(16)
C27 C28 C29 C24 0.2(3)
C21 N1 C30 C31 -123.00(18)
C24 N1 C30 C31 51.7(2)
C21 N1 C30 C35 57.2(2)
C24 N1 C30 C35 -128.10(17)
C35 C30 C31 C32 -0.7(3)
N1 C30 C31 C32 179.5(2)
C30 C31 C32 C33 -0.5(4)
C31 C32 C33 C34 1.3(4)
C32 C33 C34 C35 -0.9(4)
C31 C30 C35 C34 1.0(3)
N1 C30 C35 C34 -179.15(16)
C33 C34 C35 C30 -0.2(3)

_cod_database_fobs_code 2242492
